data_7035865
loop_
_publ_author_name
'Hawes, Chris S.'
'Chilton, Nicholas F.'
'Moubaraki, Boujemaa'
'Knowles, Gregory P.'
'Chaffee, Alan L.'
'Murray, Keith S.'
'Batten, Stuart R.'
'Turner, David R.'

_publ_section_title
;
 Coordination polymers from a highly flexible alkyldiamine-derived ligand:
 structure, magnetism and gas adsorption studies.
;
_journal_issue 40
_journal_name_full 'Dalton transactions (Cambridge, England : 2003)'
_journal_page_first 17494
_journal_page_last 17507
_journal_paper_doi 10.1039/c5dt02323h
_journal_volume 44
_journal_year 2015
_chemical_formula_moiety 'C50 H50 N4 O10 S2 Zn2'
_chemical_formula_sum 'C50 H50 N4 O10 S2 Zn2'
_chemical_formula_weight 1061.80
_space_group_crystal_system triclinic
_space_group_IT_number 2
_space_group_name_Hall '-P 1'
_space_group_name_H-M_alt 'P -1'
_symmetry_space_group_name_Hall '-P 1'
_symmetry_space_group_name_H-M 'P -1'
_atom_sites_solution_hydrogens geom
_audit_creation_date 2015-02-06
_audit_creation_method
;
Olex2 1.2
(compiled 2015.01.26 svn.r3150 for OlexSys, GUI svn.r4998)
;
_audit_update_record
;
2015-07-14 deposited with the CCDC.
2015-07-16 downloaded from the CCDC.
;
_cell_angle_alpha 81.58(3)
_cell_angle_beta 84.39(3)
_cell_angle_gamma 84.86(3)
_cell_formula_units_Z 1
_cell_length_a 7.6120(15)
_cell_length_b 13.231(3)
_cell_length_c 14.107(3)
_cell_measurement_reflns_used 6608
_cell_measurement_temperature 100(2)
_cell_measurement_theta_max 27.97
_cell_measurement_theta_min 1.56
_cell_volume 1394.6(5)
_computing_cell_refinement 'XDS (Kabsch, 1993)'
_computing_data_collection 'BluIce (McPhillips, 2002)'
_computing_data_reduction 'XDS (Kabsch, 1993)'
_computing_molecular_graphics 'Olex2 (Dolomanov et al., 2009)'
_computing_publication_material 'Olex2 (Dolomanov et al., 2009)'
_computing_structure_refinement 'SHELXL-2014 (Sheldrick, 2014)'
_computing_structure_solution 'SHELXS-97 (Sheldrick, 1997)'
_diffrn_ambient_temperature 100
_diffrn_measured_fraction_theta_full 0.990
_diffrn_measured_fraction_theta_max 0.985
_diffrn_measurement_device_type 'ADSC Quantum 210r'
_diffrn_measurement_method 'Phi Scan'
_diffrn_radiation_monochromator 'Silicon Double Crystal'
_diffrn_radiation_type Synchrotron
_diffrn_radiation_wavelength 0.7109
_diffrn_reflns_av_R_equivalents 0.0395
_diffrn_reflns_av_unetI/netI 0.0275
_diffrn_reflns_laue_measured_fraction_full 0.990
_diffrn_reflns_laue_measured_fraction_max 0.985
_diffrn_reflns_limit_h_max 10
_diffrn_reflns_limit_h_min -10
_diffrn_reflns_limit_k_max 17
_diffrn_reflns_limit_k_min -17
_diffrn_reflns_limit_l_max 18
_diffrn_reflns_limit_l_min -18
_diffrn_reflns_number 26320
_diffrn_reflns_point_group_measured_fraction_full 0.990
_diffrn_reflns_point_group_measured_fraction_max 0.985
_diffrn_reflns_theta_full 26.000
_diffrn_reflns_theta_max 27.969
_diffrn_reflns_theta_min 1.561
_diffrn_source 'Australian Synchrotron'
_diffrn_standards_number 0
_exptl_absorpt_coefficient_mu 0.989
_exptl_absorpt_correction_type multi-scan
_exptl_absorpt_process_details 'XScale within XDS'
_exptl_crystal_colour colourless
_exptl_crystal_density_diffrn 1.264
_exptl_crystal_density_method 'not measured'
_exptl_crystal_description rod
_exptl_crystal_F_000 550
_exptl_crystal_size_max 0.03
_exptl_crystal_size_mid 0.01
_exptl_crystal_size_min 0.01
_refine_diff_density_max 0.839
_refine_diff_density_min -0.759
_refine_diff_density_rms 0.061
_refine_ls_extinction_method none
_refine_ls_goodness_of_fit_ref 1.062
_refine_ls_hydrogen_treatment constr
_refine_ls_matrix_type full
_refine_ls_number_parameters 309
_refine_ls_number_reflns 6608
_refine_ls_number_restraints 0
_refine_ls_restrained_S_all 1.062
_refine_ls_R_factor_all 0.0413
_refine_ls_R_factor_gt 0.0382
_refine_ls_shift/su_max 0.001
_refine_ls_shift/su_mean 0.000
_refine_ls_structure_factor_coef Fsqd
_refine_ls_weighting_details 'w=1/[\s^2^(Fo^2^)+(0.0454P)^2^+1.0732P] where P=(Fo^2^+2Fc^2^)/3'
_refine_ls_weighting_scheme calc
_refine_ls_wR_factor_gt 0.0973
_refine_ls_wR_factor_ref 0.0992
_reflns_Friedel_coverage 0.000
_reflns_number_gt 6071
_reflns_number_total 6608
_reflns_threshold_expression 'I > 2\s(I)'
_cod_data_source_file c5dt02323h2.cif
_cod_data_source_block 4
_cod_depositor_comments
;
The following automatic conversions were performed:

'_exptl_absorpt_correction_type' value 'Multi-Scan' changed to
'multi-scan' according to
/usr/data/users/saulius/crontab/automatic-downloads/rss-feeds/RSC/lib/dictionaries/cif_core.dic
dictionary named 'cif_core.dic' version 2.4.2 from 2011-04-26.

Automatic conversion script
Id: cif_fix_values 3271 2015-04-21 07:52:19Z andrius 

 Adding full bibliography for 7035861--7035865.cif.
;
_cod_database_code 7035865
_shelxl_version_number 2014/6
_shelx_space_group_comment
;
The symmetry employed for this shelxl refinement is uniquely defined
by the following loop, which should always be used as a source of
symmetry information in preference to the above space-group names.
They are only intended as comments.
;
_olex2_refinement_description
;
1. Fixed Uiso
 At 1.2 times of:
  All C(H) groups, All C(H,H) groups
 At 1.5 times of:
  All C(H,H,H) groups
2.a Secondary CH2 refined with riding coordinates:
 C11(H11A,H11B), C13(H13A,H13B), C23(H23A,H23B)
2.b Aromatic/amide H refined with riding coordinates:
 C6(H6), C7(H7), C9(H9), C10(H10), C15(H15), C16(H16), C18(H18), C19(H19),
 C25(H25), C26(H26), C28(H28), C29(H29), C30(H30)
2.c Idealised Me refined as rotating group:
 C33(H33A,H33B,H33C), C34(H34C,H34A,H34B)
;
_olex2_submission_special_instructions 'No special instructions were received'

loop_
_space_group_symop_operation_xyz
'x, y, z'
'-x, -y, -z'

loop_
_atom_site_label
_atom_site_type_symbol
_atom_site_fract_x
_atom_site_fract_y
_atom_site_fract_z
_atom_site_U_iso_or_equiv
_atom_site_adp_type
_atom_site_occupancy
_atom_site_site_symmetry_order
_atom_site_calc_flag
_atom_site_refinement_flags_posn
Zn1 Zn 1.22388(3) 0.77517(2) 0.96748(2) 0.02681(8) Uani 1 1 d .
O2 O 1.00535(19) 0.77523(12) 0.90904(10) 0.0331(3) Uani 1 1 d .
C3 C 1.0328(3) 0.74051(16) 0.82773(14) 0.0310(4) Uani 1 1 d .
O4 O 1.1779(2) 0.70195(16) 0.79802(12) 0.0466(4) Uani 1 1 d .
C5 C 0.8785(3) 0.75058(15) 0.76783(13) 0.0270(4) Uani 1 1 d .
C6 C 0.8911(3) 0.70214(17) 0.68588(14) 0.0339(4) Uani 1 1 d .
H6 H 0.9968 0.6626 0.6688 0.041 Uiso 1 1 calc R
C7 C 0.7496(3) 0.71139(17) 0.62886(14) 0.0334(4) Uani 1 1 d .
H7 H 0.7596 0.6782 0.5730 0.040 Uiso 1 1 calc R
C8 C 0.5942(3) 0.76861(14) 0.65294(13) 0.0268(4) Uani 1 1 d .
C9 C 0.5820(3) 0.81591(15) 0.73577(14) 0.0302(4) Uani 1 1 d .
H9 H 0.4759 0.8548 0.7534 0.036 Uiso 1 1 calc R
C10 C 0.7222(3) 0.80691(15) 0.79245(13) 0.0290(4) Uani 1 1 d .
H10 H 0.7116 0.8395 0.8487 0.035 Uiso 1 1 calc R
C11 C 0.4380(3) 0.78042(15) 0.59262(13) 0.0293(4) Uani 1 1 d .
H11A H 0.4718 0.7494 0.5331 0.035 Uiso 1 1 calc R
H11B H 0.3391 0.7438 0.6289 0.035 Uiso 1 1 calc R
N12 N 0.3799(2) 0.88899(12) 0.56753(11) 0.0260(3) Uani 1 1 d .
C13 C 0.1987(2) 0.90376(16) 0.53596(13) 0.0278(4) Uani 1 1 d .
H13A H 0.1594 0.9776 0.5314 0.033 Uiso 1 1 calc R
H13B H 0.1187 0.8666 0.5860 0.033 Uiso 1 1 calc R
C14 C 0.1782(2) 0.86806(16) 0.44015(13) 0.0280(4) Uani 1 1 d .
C15 C 0.1457(3) 0.76664(17) 0.43520(15) 0.0363(4) Uani 1 1 d .
H15 H 0.1303 0.7200 0.4928 0.044 Uiso 1 1 calc R
C16 C 0.1356(3) 0.73307(18) 0.34711(16) 0.0406(5) Uani 1 1 d .
H16 H 0.1124 0.6641 0.3450 0.049 Uiso 1 1 calc R
C17 C 0.1594(3) 0.80026(17) 0.26189(14) 0.0341(4) Uani 1 1 d .
C18 C 0.1907(3) 0.90132(16) 0.26604(14) 0.0322(4) Uani 1 1 d .
H18 H 0.2069 0.9477 0.2083 0.039 Uiso 1 1 calc R
C19 C 0.1983(3) 0.93481(16) 0.35458(14) 0.0303(4) Uani 1 1 d .
H19 H 0.2177 1.0044 0.3566 0.036 Uiso 1 1 calc R
C20 C 0.1511(4) 0.76279(19) 0.16646(16) 0.0423(5) Uani 1 1 d .
O21 O 0.1163(5) 0.6753(2) 0.16375(15) 0.1062(12) Uani 1 1 d .
O22 O 0.1888(2) 0.82644(13) 0.09230(10) 0.0423(4) Uani 1 1 d .
C23 C 0.5120(2) 0.94218(14) 0.50058(13) 0.0270(4) Uani 1 1 d .
H23A H 0.5026 0.9260 0.4350 0.032 Uiso 1 1 calc R
H23B H 0.6319 0.9170 0.5193 0.032 Uiso 1 1 calc R
N24 N 1.4427(2) 0.67772(12) 0.97087(12) 0.0268(3) Uani 1 1 d .
C25 C 1.5540(3) 0.68202(15) 1.03877(14) 0.0303(4) Uani 1 1 d .
H25 H 1.5189 0.7250 1.0867 0.036 Uiso 1 1 calc R
C26 C 1.7157(3) 0.62708(15) 1.04165(15) 0.0321(4) Uani 1 1 d .
H26 H 1.7912 0.6336 1.0899 0.039 Uiso 1 1 calc R
C27 C 1.7685(3) 0.56133(14) 0.97291(14) 0.0279(4) Uani 1 1 d .
C28 C 1.6518(3) 0.55627(14) 0.90420(14) 0.0290(4) Uani 1 1 d .
H28 H 1.6815 0.5121 0.8568 0.035 Uiso 1 1 calc R
C29 C 1.4928(3) 0.61526(14) 0.90465(14) 0.0286(4) Uani 1 1 d .
H29 H 1.4160 0.6115 0.8563 0.034 Uiso 1 1 calc R
C30 C 1.9373(3) 0.49875(14) 0.97049(14) 0.0296(4) Uani 1 1 d .
H30 H 1.9588 0.4533 0.9236 0.036 Uiso 1 1 calc R
O31 O 1.3226(2) 0.90675(11) 0.89900(11) 0.0352(3) Uani 1 1 d .
S32 S 1.19629(7) 1.00174(4) 0.88159(4) 0.03857(13) Uani 1 1 d .
C33 C 1.2782(4) 1.0622(3) 0.7673(3) 0.0719(10) Uani 1 1 d .
H33A H 1.4046 1.0709 0.7678 0.108 Uiso 1 1 calc GR
H33B H 1.2139 1.1294 0.7529 0.108 Uiso 1 1 calc GR
H33C H 1.2614 1.0197 0.7180 0.108 Uiso 1 1 calc GR
C34 C 1.2606(5) 1.0837(3) 0.9579(3) 0.0787(12) Uani 1 1 d .
H34C H 1.3889 1.0886 0.9479 0.118 Uiso 1 1 calc GR
H34A H 1.2284 1.0561 1.0251 0.118 Uiso 1 1 calc GR
H34B H 1.2001 1.1520 0.9432 0.118 Uiso 1 1 calc GR

loop_
_atom_site_aniso_label
_atom_site_aniso_U_11
_atom_site_aniso_U_22
_atom_site_aniso_U_33
_atom_site_aniso_U_23
_atom_site_aniso_U_13
_atom_site_aniso_U_12
Zn1 0.03027(12) 0.03011(12) 0.02197(11) -0.01194(8) -0.00766(8) 0.00689(8)
O2 0.0339(7) 0.0404(8) 0.0261(7) -0.0056(6) -0.0094(5) 0.0001(6)
C3 0.0316(10) 0.0366(10) 0.0243(9) 0.0001(7) -0.0062(7) -0.0030(8)
O4 0.0312(8) 0.0766(12) 0.0313(8) -0.0105(8) -0.0073(6) 0.0097(8)
C5 0.0298(9) 0.0306(9) 0.0205(8) -0.0017(7) -0.0046(7) -0.0014(7)
C6 0.0315(10) 0.0432(11) 0.0272(9) -0.0104(8) -0.0033(7) 0.0063(8)
C7 0.0363(10) 0.0408(11) 0.0254(9) -0.0147(8) -0.0049(8) 0.0041(8)
C8 0.0314(9) 0.0280(8) 0.0219(8) -0.0048(7) -0.0051(7) -0.0015(7)
C9 0.0325(10) 0.0340(9) 0.0249(9) -0.0095(7) -0.0063(7) 0.0070(8)
C10 0.0348(10) 0.0314(9) 0.0217(8) -0.0074(7) -0.0067(7) 0.0026(7)
C11 0.0323(9) 0.0332(9) 0.0242(8) -0.0078(7) -0.0070(7) -0.0015(7)
N12 0.0265(8) 0.0328(8) 0.0199(7) -0.0062(6) -0.0058(6) -0.0004(6)
C13 0.0260(9) 0.0387(10) 0.0207(8) -0.0107(7) -0.0047(6) 0.0001(7)
C14 0.0250(8) 0.0390(10) 0.0222(8) -0.0108(7) -0.0051(6) 0.0000(7)
C15 0.0457(12) 0.0414(11) 0.0242(9) -0.0067(8) -0.0054(8) -0.0097(9)
C16 0.0571(14) 0.0388(11) 0.0298(10) -0.0111(8) -0.0081(9) -0.0106(10)
C17 0.0397(11) 0.0428(11) 0.0231(9) -0.0137(8) -0.0076(8) -0.0001(9)
C18 0.0376(10) 0.0390(10) 0.0211(8) -0.0076(7) -0.0082(7) 0.0032(8)
C19 0.0324(10) 0.0352(10) 0.0253(9) -0.0101(7) -0.0091(7) 0.0028(8)
C20 0.0570(14) 0.0478(12) 0.0264(10) -0.0167(9) -0.0090(9) -0.0024(11)
O21 0.223(4) 0.0748(16) 0.0354(11) -0.0227(10) -0.0057(15) -0.073(2)
O22 0.0621(10) 0.0429(8) 0.0231(7) -0.0154(6) -0.0130(7) 0.0167(7)
C23 0.0274(9) 0.0337(10) 0.0205(8) -0.0066(7) -0.0046(6) 0.0012(7)
N24 0.0290(8) 0.0237(7) 0.0288(8) -0.0075(6) -0.0065(6) 0.0022(6)
C25 0.0324(10) 0.0278(9) 0.0335(10) -0.0132(7) -0.0085(8) 0.0022(7)
C26 0.0317(10) 0.0324(9) 0.0356(10) -0.0135(8) -0.0110(8) 0.0027(8)
C27 0.0291(9) 0.0226(8) 0.0328(9) -0.0061(7) -0.0045(7) 0.0002(7)
C28 0.0345(10) 0.0245(8) 0.0292(9) -0.0089(7) -0.0048(7) 0.0025(7)
C29 0.0331(10) 0.0267(8) 0.0276(9) -0.0087(7) -0.0070(7) 0.0025(7)
C30 0.0317(9) 0.0255(8) 0.0331(9) -0.0106(7) -0.0048(8) 0.0025(7)
O31 0.0380(8) 0.0314(7) 0.0367(8) -0.0107(6) -0.0038(6) 0.0047(6)
S32 0.0330(3) 0.0308(2) 0.0514(3) -0.0108(2) 0.0008(2) 0.0037(2)
C33 0.0510(16) 0.0670(19) 0.080(2) 0.0289(17) 0.0063(15) 0.0155(14)
C34 0.0631(19) 0.0606(18) 0.125(3) -0.065(2) 0.010(2) -0.0046(15)

loop_
_atom_type_symbol
_atom_type_description
_atom_type_scat_dispersion_real
_atom_type_scat_dispersion_imag
_atom_type_scat_source
C C 0.0033 0.0016 'International Tables Vol C Tables 4.2.6.8 and 6.1.1.4'
H H 0.0000 0.0000 'International Tables Vol C Tables 4.2.6.8 and 6.1.1.4'
N N 0.0061 0.0033 'International Tables Vol C Tables 4.2.6.8 and 6.1.1.4'
O O 0.0106 0.0060 'International Tables Vol C Tables 4.2.6.8 and 6.1.1.4'
S S 0.1246 0.1234 'International Tables Vol C Tables 4.2.6.8 and 6.1.1.4'
Zn Zn 0.2910 1.4390 'International Tables Vol C Tables 4.2.6.8 and 6.1.1.4'

loop_
_geom_angle_atom_site_label_1
_geom_angle_atom_site_label_2
_geom_angle_atom_site_label_3
_geom_angle
_geom_angle_site_symmetry_1
_geom_angle_site_symmetry_3
O2 Zn1 O22 112.59(7) . 1_656
O2 Zn1 N24 132.18(7) . .
O2 Zn1 O31 102.18(7) . .
O22 Zn1 N24 106.85(7) 1_656 .
O22 Zn1 O31 93.01(7) 1_656 .
N24 Zn1 O31 101.63(7) . .
C3 O2 Zn1 111.03(13) . .
O2 C3 C5 116.54(18) . .
O4 C3 O2 123.21(19) . .
O4 C3 C5 120.24(18) . .
C6 C5 C3 119.54(18) . .
C10 C5 C3 121.39(17) . .
C10 C5 C6 119.07(18) . .
C5 C6 H6 119.8 . .
C7 C6 C5 120.34(18) . .
C7 C6 H6 119.8 . .
C6 C7 H7 119.7 . .
C8 C7 C6 120.54(18) . .
C8 C7 H7 119.7 . .
C7 C8 C9 118.75(18) . .
C7 C8 C11 121.97(17) . .
C9 C8 C11 119.28(17) . .
C8 C9 H9 119.6 . .
C10 C9 C8 120.83(18) . .
C10 C9 H9 119.6 . .
C5 C10 H10 119.8 . .
C9 C10 C5 120.46(17) . .
C9 C10 H10 119.8 . .
C8 C11 H11A 109.5 . .
C8 C11 H11B 109.5 . .
H11A C11 H11B 108.1 . .
N12 C11 C8 110.66(15) . .
N12 C11 H11A 109.5 . .
N12 C11 H11B 109.5 . .
C11 N12 C13 112.40(15) . .
C23 N12 C11 111.08(15) . .
C23 N12 C13 114.21(15) . .
N12 C13 H13A 108.4 . .
N12 C13 H13B 108.4 . .
N12 C13 C14 115.32(15) . .
H13A C13 H13B 107.5 . .
C14 C13 H13A 108.4 . .
C14 C13 H13B 108.4 . .
C15 C14 C13 121.13(18) . .
C19 C14 C13 120.61(18) . .
C19 C14 C15 118.22(17) . .
C14 C15 H15 119.5 . .
C16 C15 C14 120.9(2) . .
C16 C15 H15 119.5 . .
C15 C16 H16 119.9 . .
C15 C16 C17 120.2(2) . .
C17 C16 H16 119.9 . .
C16 C17 C20 119.9(2) . .
C18 C17 C16 119.30(18) . .
C18 C17 C20 120.80(19) . .
C17 C18 H18 119.9 . .
C17 C18 C19 120.20(19) . .
C19 C18 H18 119.9 . .
C14 C19 C18 121.11(19) . .
C14 C19 H19 119.4 . .
C18 C19 H19 119.4 . .
O21 C20 C17 120.3(2) . .
O21 C20 O22 123.9(2) . .
O22 C20 C17 115.8(2) . .
C20 O22 Zn1 117.73(14) . 1_454
N12 C23 C23 112.05(19) . 2_676
N12 C23 H23A 109.2 . .
N12 C23 H23B 109.2 . .
C23 C23 H23A 109.2 2_676 .
C23 C23 H23B 109.2 2_676 .
H23A C23 H23B 107.9 . .
C25 N24 Zn1 117.95(13) . .
C29 N24 Zn1 123.97(13) . .
C29 N24 C25 117.79(17) . .
N24 C25 H25 118.5 . .
N24 C25 C26 122.96(18) . .
C26 C25 H25 118.5 . .
C25 C26 H26 120.2 . .
C25 C26 C27 119.51(18) . .
C27 C26 H26 120.2 . .
C26 C27 C30 123.65(18) . .
C28 C27 C26 117.08(18) . .
C28 C27 C30 119.27(17) . .
C27 C28 H28 119.9 . .
C29 C28 C27 120.20(17) . .
C29 C28 H28 119.9 . .
N24 C29 C28 122.43(18) . .
N24 C29 H29 118.8 . .
C28 C29 H29 118.8 . .
C27 C30 H30 117.8 . .
C30 C30 C27 124.4(2) 2_967 .
C30 C30 H30 117.8 2_967 .
S32 O31 Zn1 118.45(9) . .
O31 S32 C33 103.20(13) . .
O31 S32 C34 103.73(15) . .
C34 S32 C33 101.2(2) . .
S32 C33 H33A 109.5 . .
S32 C33 H33B 109.5 . .
S32 C33 H33C 109.5 . .
H33A C33 H33B 109.5 . .
H33A C33 H33C 109.5 . .
H33B C33 H33C 109.5 . .
S32 C34 H34C 109.5 . .
S32 C34 H34A 109.5 . .
S32 C34 H34B 109.5 . .
H34C C34 H34A 109.5 . .
H34C C34 H34B 109.5 . .
H34A C34 H34B 109.5 . .

loop_
_geom_bond_atom_site_label_1
_geom_bond_atom_site_label_2
_geom_bond_distance
_geom_bond_site_symmetry_2
Zn1 O2 1.9273(15) .
Zn1 O22 1.9641(15) 1_656
Zn1 N24 2.0129(17) .
Zn1 O31 2.0320(17) .
O2 C3 1.289(2) .
C3 O4 1.236(3) .
C3 C5 1.498(3) .
C5 C6 1.393(3) .
C5 C10 1.388(3) .
C6 H6 0.9500 .
C6 C7 1.392(3) .
C7 H7 0.9500 .
C7 C8 1.387(3) .
C8 C9 1.396(3) .
C8 C11 1.513(3) .
C9 H9 0.9500 .
C9 C10 1.382(3) .
C10 H10 0.9500 .
C11 H11A 0.9900 .
C11 H11B 0.9900 .
C11 N12 1.467(3) .
N12 C13 1.478(2) .
N12 C23 1.465(3) .
C13 H13A 0.9900 .
C13 H13B 0.9900 .
C13 C14 1.522(2) .
C14 C15 1.399(3) .
C14 C19 1.392(3) .
C15 H15 0.9500 .
C15 C16 1.391(3) .
C16 H16 0.9500 .
C16 C17 1.393(3) .
C17 C18 1.390(3) .
C17 C20 1.510(3) .
C18 H18 0.9500 .
C18 C19 1.393(3) .
C19 H19 0.9500 .
C20 O21 1.217(3) .
C20 O22 1.270(3) .
O22 Zn1 1.9640(15) 1_454
C23 C23 1.522(4) 2_676
C23 H23A 0.9900 .
C23 H23B 0.9900 .
N24 C25 1.350(2) .
N24 C29 1.342(2) .
C25 H25 0.9500 .
C25 C26 1.373(3) .
C26 H26 0.9500 .
C26 C27 1.403(3) .
C27 C28 1.390(3) .
C27 C30 1.465(3) .
C28 H28 0.9500 .
C28 C29 1.380(3) .
C29 H29 0.9500 .
C30 C30 1.332(4) 2_967
C30 H30 0.9500 .
O31 S32 1.5179(16) .
S32 C33 1.773(3) .
S32 C34 1.765(3) .
C33 H33A 0.9800 .
C33 H33B 0.9800 .
C33 H33C 0.9800 .
C34 H34C 0.9800 .
C34 H34A 0.9800 .
C34 H34B 0.9800 .

loop_
_geom_torsion_atom_site_label_1
_geom_torsion_atom_site_label_2
_geom_torsion_atom_site_label_3
_geom_torsion_atom_site_label_4
_geom_torsion
_geom_torsion_site_symmetry_4
Zn1 O2 C3 O4 7.6(3) .
Zn1 O2 C3 C5 -171.33(13) .
Zn1 N24 C25 C26 -172.98(17) .
Zn1 N24 C29 C28 173.90(15) .
Zn1 O31 S32 C33 -143.43(17) .
Zn1 O31 S32 C34 111.32(16) .
O2 C3 C5 C6 -171.02(19) .
O2 C3 C5 C10 8.7(3) .
C3 C5 C6 C7 -179.43(19) .
C3 C5 C10 C9 179.48(18) .
O4 C3 C5 C6 10.0(3) .
O4 C3 C5 C10 -170.3(2) .
C5 C6 C7 C8 -0.2(3) .
C6 C5 C10 C9 -0.8(3) .
C6 C7 C8 C9 -0.6(3) .
C6 C7 C8 C11 179.93(19) .
C7 C8 C9 C10 0.6(3) .
C7 C8 C11 N12 -127.6(2) .
C8 C9 C10 C5 0.1(3) .
C8 C11 N12 C13 -162.11(15) .
C8 C11 N12 C23 68.53(19) .
C9 C8 C11 N12 52.8(2) .
C10 C5 C6 C7 0.9(3) .
C11 C8 C9 C10 -179.87(18) .
C11 N12 C13 C14 -68.2(2) .
C11 N12 C23 C23 -160.70(18) 2_676
N12 C13 C14 C15 87.1(2) .
N12 C13 C14 C19 -90.3(2) .
C13 N12 C23 C23 70.9(2) 2_676
C13 C14 C15 C16 -176.8(2) .
C13 C14 C19 C18 176.00(18) .
C14 C15 C16 C17 0.6(4) .
C15 C14 C19 C18 -1.5(3) .
C15 C16 C17 C18 -0.9(4) .
C15 C16 C17 C20 179.0(2) .
C16 C17 C18 C19 0.1(3) .
C16 C17 C20 O21 3.1(4) .
C16 C17 C20 O22 -174.4(2) .
C17 C18 C19 C14 1.1(3) .
C17 C20 O22 Zn1 168.85(15) 1_454
C18 C17 C20 O21 -176.9(3) .
C18 C17 C20 O22 5.6(3) .
C19 C14 C15 C16 0.7(3) .
C20 C17 C18 C19 -179.9(2) .
O21 C20 O22 Zn1 -8.5(4) 1_454
C23 N12 C13 C14 59.5(2) .
N24 C25 C26 C27 -1.5(3) .
C25 N24 C29 C28 0.1(3) .
C25 C26 C27 C28 0.4(3) .
C25 C26 C27 C30 -179.4(2) .
C26 C27 C28 C29 0.8(3) .
C26 C27 C30 C30 -3.7(4) 2_967
C27 C28 C29 N24 -1.1(3) .
C28 C27 C30 C30 176.5(3) 2_967
C29 N24 C25 C26 1.2(3) .
C30 C27 C28 C29 -179.41(18) .
